data_1532488
loop_
_publ_author_name
'Vincent-Rocan, Jean-Fran\,cois'
'Ivanovich, Ryan A.'
'Clavette, Christian'
'Leckett, Kyle'
'Bejjani, Julien'
'Beauchemin, Andr\'e M.'

_publ_section_title
;
 Cascade reactions of nitrogen-substituted isocyanates: a new tool in
 heterocyclic chemistry
;
_journal_issue 1
_journal_name_full 'Chem. Sci.'
_journal_page_first 315
_journal_paper_doi 10.1039/C5SC03197D
_journal_volume 7
_journal_year 2016
_chemical_formula_sum 'C15 H10 Br N3 O2'
_chemical_formula_weight 344.17
_chemical_name_systematic
; 
 ? 
;
_space_group_crystal_system triclinic
_space_group_IT_number 2
_space_group_name_Hall '-P 1'
_space_group_name_H-M_alt 'P -1'
_symmetry_space_group_name_Hall '-P 1'
_symmetry_space_group_name_H-M 'P -1'
_atom_sites_solution_hydrogens geom
_audit_creation_method SHELXL-2013
_audit_update_record
;
2015-08-25 deposited with the CCDC.
2015-09-22 downloaded from the CCDC.
;
_cell_angle_alpha 97.556(10)
_cell_angle_beta 93.106(12)
_cell_angle_gamma 95.573(10)
_cell_formula_units_Z 2
_cell_length_a 5.2396(12)
_cell_length_b 10.766(2)
_cell_length_c 12.305(2)
_cell_measurement_reflns_used 3366
_cell_measurement_temperature 200(2)
_cell_measurement_theta_max 28.14
_cell_measurement_theta_min 2.71
_cell_volume 683.3(2)
_computing_cell_refinement 'APEX II, Bruker (2009)'
_computing_data_collection 'APEX II, Bruker (2009)'
_computing_data_reduction 'XPREP, Bruker (2009)'
_computing_molecular_graphics 'SHELXTL, Bruker (2004)'
_computing_publication_material 'SHELXTL, Bruker (2004)'
_computing_structure_refinement 'SHELXL-2013 (Sheldrick, 2013)'
_computing_structure_solution 'SHELXS-03 (Sheldrick, 2003)'
_diffrn_ambient_temperature 200(2)
_diffrn_measured_fraction_theta_full 0.983
_diffrn_measured_fraction_theta_max 0.968
_diffrn_measurement_device_type 'Bruker APEX-II CCD'
_diffrn_measurement_method '\f and \w scans'
_diffrn_radiation_type MoK\a
_diffrn_radiation_wavelength 0.71073
_diffrn_reflns_av_R_equivalents 0.0162
_diffrn_reflns_av_unetI/netI 0.0252
_diffrn_reflns_laue_measured_fraction_full 0.983
_diffrn_reflns_laue_measured_fraction_max 0.968
_diffrn_reflns_limit_h_max 6
_diffrn_reflns_limit_h_min -5
_diffrn_reflns_limit_k_max 14
_diffrn_reflns_limit_k_min -14
_diffrn_reflns_limit_l_max 16
_diffrn_reflns_limit_l_min -15
_diffrn_reflns_number 5941
_diffrn_reflns_point_group_measured_fraction_full 0.983
_diffrn_reflns_point_group_measured_fraction_max 0.968
_diffrn_reflns_theta_full 25.242
_diffrn_reflns_theta_max 28.224
_diffrn_reflns_theta_min 1.919
_exptl_absorpt_coefficient_mu 3.016
_exptl_absorpt_correction_T_max 0.7457
_exptl_absorpt_correction_T_min 0.5426
_exptl_absorpt_correction_type multi-scan
_exptl_absorpt_process_details 'SADABS, Bruker (2003)'
_exptl_crystal_colour colourless
_exptl_crystal_density_diffrn 1.673
_exptl_crystal_density_meas ?
_exptl_crystal_description needle
_exptl_crystal_F_000 344
_exptl_crystal_size_max 0.350
_exptl_crystal_size_mid 0.100
_exptl_crystal_size_min 0.080
_refine_diff_density_max 0.373
_refine_diff_density_min -0.662
_refine_diff_density_rms 0.060
_refine_ls_extinction_method none
_refine_ls_goodness_of_fit_ref 1.031
_refine_ls_hydrogen_treatment constr
_refine_ls_matrix_type full
_refine_ls_number_parameters 186
_refine_ls_number_reflns 3252
_refine_ls_number_restraints 30
_refine_ls_restrained_S_all 1.032
_refine_ls_R_factor_all 0.0419
_refine_ls_R_factor_gt 0.0334
_refine_ls_shift/su_max 0.000
_refine_ls_shift/su_mean 0.000
_refine_ls_structure_factor_coef Fsqd
_refine_ls_weighting_details 'w=1/[\s^2^(Fo^2^)+(0.0498P)^2^+0.2395P] where P=(Fo^2^+2Fc^2^)/3'
_refine_ls_weighting_scheme calc
_refine_ls_wR_factor_gt 0.0846
_refine_ls_wR_factor_ref 0.0891
_reflns_Friedel_coverage 0.000
_reflns_number_gt 2734
_reflns_number_total 3252
_reflns_threshold_expression 'I > 2\s(I)'
_cod_data_source_file c5sc03197d2.cif
_cod_data_source_block ab021
_cod_depositor_comments
;
The following automatic conversions were performed:

'_exptl_crystal_density_meas' value 'n/a' was changed to '?' - the
value is perceived as not measured.

Automatic conversion script
Id: cif_fix_values 3271 2015-04-21 07:52:19Z andrius 

 Adding full bibliography for 1532488--1532489.cif.
;
_cod_database_code 1532488
_shelx_space_group_comment
; 
The symmetry employed for this shelxl refinement is uniquely defined 
by the following loop, which should always be used as a source of 
symmetry information in preference to the above space-group names. 
They are only intended as comments. 
;
_shelx_estimated_absorpt_t_min 0.418
_shelx_estimated_absorpt_t_max 0.794
_shelxl_version_number 2013-4

loop_
_space_group_symop_operation_xyz
'x, y, z'
'-x, -y, -z'

loop_
_atom_site_label
_atom_site_type_symbol
_atom_site_fract_x
_atom_site_fract_y
_atom_site_fract_z
_atom_site_U_iso_or_equiv
_atom_site_adp_type
_atom_site_occupancy
_atom_site_site_symmetry_order
_atom_site_calc_flag
_atom_site_refinement_flags_posn
_atom_site_refinement_flags_adp
_atom_site_refinement_flags_occupancy
_atom_site_disorder_assembly
_atom_site_disorder_group
Br1 Br -0.00975(6) -0.32821(2) 0.54624(2) 0.05491(12) Uani 1 1 d . . . . .
O1 O -0.3792(3) -0.07672(14) 0.10725(11) 0.0342(3) Uani 1 1 d . . . . .
O2 O 0.3610(3) 0.13220(13) 0.27907(14) 0.0387(4) Uani 1 1 d . . . . .
N1 N -0.0233(3) 0.03240(15) 0.20435(13) 0.0257(3) Uani 1 1 d . . . . .
N2 N -0.2124(3) 0.10709(16) 0.05492(14) 0.0319(4) Uani 1 1 d . . . . .
H2A H -0.3235 0.0946 -0.0027 0.038 Uiso 1 1 calc R U . . .
N3 N -0.0526(3) 0.21610(16) 0.06890(14) 0.0296(3) Uani 1 1 d . . . . .
C3 C -0.2174(3) 0.01547(18) 0.12130(15) 0.0268(4) Uani 1 1 d . . . . .
C4 C 0.1329(3) 0.23144(17) 0.14531(15) 0.0261(4) Uani 1 1 d . . . . .
C5 C 0.1759(3) 0.13218(17) 0.21567(15) 0.0260(4) Uani 1 1 d . . . . .
C6 C -0.0245(3) -0.05694(17) 0.28271(15) 0.0251(4) Uani 1 1 d . . . . .
C7 C 0.1523(4) -0.1445(2) 0.2793(2) 0.0359(4) Uani 1 1 d . . . . .
H7A H 0.2714 -0.1488 0.2237 0.043 Uiso 1 1 calc R U . . .
C8 C 0.1546(4) -0.2264(2) 0.3578(2) 0.0397(5) Uani 1 1 d . . . . .
H8A H 0.2754 -0.2868 0.3565 0.048 Uiso 1 1 calc R U . . .
C9 C -0.0201(4) -0.21886(18) 0.43731(16) 0.0307(4) Uani 1 1 d . . . . .
C10 C -0.2005(4) -0.13262(19) 0.44059(16) 0.0329(4) Uani 1 1 d . . . . .
H10A H -0.3212 -0.1293 0.4955 0.040 Uiso 1 1 calc R U . . .
C11 C -0.2012(4) -0.05068(19) 0.36154(16) 0.0306(4) Uani 1 1 d . . . . .
H11A H -0.3232 0.0091 0.3622 0.037 Uiso 1 1 calc R U . . .
C12 C 0.2925(4) 0.35565(18) 0.16130(16) 0.0275(4) Uani 1 1 d D . . . .
C13 C 0.2635(9) 0.4400(4) 0.0829(4) 0.0350(9) Uiso 0.5 1 d D . P A 1
H13A H 0.1468 0.4151 0.0203 0.042 Uiso 0.5 1 calc R U P A 1
C14 C 0.4022(9) 0.5578(4) 0.0961(4) 0.0369(9) Uiso 0.5 1 d D . P A 1
H14A H 0.3797 0.6129 0.0429 0.044 Uiso 0.5 1 calc R U P A 1
C16' C 0.6144(9) 0.5124(4) 0.2596(4) 0.0351(10) Uiso 0.5 1 d D . P A 1
H16A H 0.7394 0.5371 0.3193 0.042 Uiso 0.5 1 calc R U P A 1
C17' C 0.4779(9) 0.3938(4) 0.2482(4) 0.0310(10) Uiso 0.5 1 d D . P A 1
H17A H 0.5109 0.3382 0.2999 0.037 Uiso 0.5 1 calc R U P A 1
C13' C 0.1824(8) 0.4575(4) 0.1223(4) 0.0303(8) Uiso 0.5 1 d D . P A 2
H13B H 0.0136 0.4452 0.0877 0.036 Uiso 0.5 1 calc R U P A 2
C14' C 0.3203(9) 0.5749(4) 0.1344(4) 0.0342(9) Uiso 0.5 1 d D . P A 2
H14B H 0.2455 0.6431 0.1080 0.041 Uiso 0.5 1 calc R U P A 2
C16 C 0.6710(9) 0.4965(4) 0.2289(4) 0.0329(10) Uiso 0.5 1 d D . P A 2
H16B H 0.8362 0.5100 0.2669 0.039 Uiso 0.5 1 calc R U P A 2
C17 C 0.5334(8) 0.3773(4) 0.2178(4) 0.0276(9) Uiso 0.5 1 d D . P A 2
H17B H 0.6042 0.3109 0.2488 0.033 Uiso 0.5 1 calc R U P A 2
C15 C 0.5718(4) 0.5950(2) 0.18569(19) 0.0392(5) Uani 1 1 d D . . . .
H15A H 0.6598 0.6775 0.1968 0.047 Uiso 0.5 1 calc R U P A 1
H15B H 0.6703 0.6746 0.1903 0.047 Uiso 0.5 1 calc R U P A 2

loop_
_atom_site_aniso_label
_atom_site_aniso_U_11
_atom_site_aniso_U_22
_atom_site_aniso_U_33
_atom_site_aniso_U_23
_atom_site_aniso_U_13
_atom_site_aniso_U_12
Br1 0.0863(2) 0.03875(15) 0.04437(16) 0.02042(10) -0.00261(12) 0.01431(12)
O1 0.0341(7) 0.0361(7) 0.0292(7) 0.0089(6) -0.0112(6) -0.0103(6)
O2 0.0318(7) 0.0293(7) 0.0533(9) 0.0135(6) -0.0198(7) -0.0032(6)
N1 0.0244(7) 0.0268(7) 0.0253(7) 0.0069(6) -0.0057(6) -0.0006(6)
N2 0.0315(8) 0.0357(9) 0.0267(8) 0.0106(7) -0.0107(7) -0.0066(7)
N3 0.0291(8) 0.0309(8) 0.0278(8) 0.0083(6) -0.0058(6) -0.0034(6)
C3 0.0247(9) 0.0320(9) 0.0223(8) 0.0041(7) -0.0047(7) -0.0004(7)
C4 0.0245(8) 0.0272(9) 0.0266(9) 0.0061(7) -0.0031(7) 0.0016(7)
C5 0.0241(8) 0.0240(8) 0.0288(9) 0.0030(7) -0.0050(7) 0.0013(7)
C6 0.0243(8) 0.0241(8) 0.0253(9) 0.0050(7) -0.0076(7) -0.0029(7)
C7 0.0308(10) 0.0331(10) 0.0471(12) 0.0139(9) 0.0060(9) 0.0059(8)
C8 0.0340(11) 0.0320(10) 0.0569(14) 0.0164(10) 0.0017(10) 0.0096(8)
C9 0.0383(10) 0.0236(8) 0.0292(9) 0.0082(7) -0.0095(8) -0.0014(7)
C10 0.0376(10) 0.0351(10) 0.0263(9) 0.0056(8) -0.0012(8) 0.0048(8)
C11 0.0324(10) 0.0320(9) 0.0284(9) 0.0057(8) -0.0032(8) 0.0086(8)
C12 0.0265(9) 0.0263(9) 0.0290(9) 0.0042(7) -0.0021(7) 0.0009(7)
C15 0.0419(12) 0.0269(10) 0.0467(12) 0.0041(9) 0.0011(10) -0.0039(8)

loop_
_atom_type_symbol
_atom_type_description
_atom_type_scat_dispersion_real
_atom_type_scat_dispersion_imag
_atom_type_scat_source
C C 0.0033 0.0016 'International Tables Vol C Tables 4.2.6.8 and 6.1.1.4'
H H 0.0000 0.0000 'International Tables Vol C Tables 4.2.6.8 and 6.1.1.4'
N N 0.0061 0.0033 'International Tables Vol C Tables 4.2.6.8 and 6.1.1.4'
O O 0.0106 0.0060 'International Tables Vol C Tables 4.2.6.8 and 6.1.1.4'
Br Br -0.2901 2.4595 'International Tables Vol C Tables 4.2.6.8 and 6.1.1.4'

loop_
_geom_angle_atom_site_label_1
_geom_angle_atom_site_label_2
_geom_angle_atom_site_label_3
_geom_angle
C3 N1 C5 122.96(16)
C3 N1 C6 118.38(15)
C5 N1 C6 118.66(14)
N3 N2 C3 126.36(15)
C4 N3 N2 118.60(16)
O1 C3 N2 122.51(16)
O1 C3 N1 122.47(17)
N2 C3 N1 115.01(16)
N3 C4 C5 121.55(16)
N3 C4 C12 116.27(16)
C5 C4 C12 122.13(15)
O2 C5 N1 120.15(17)
O2 C5 C4 125.62(16)
N1 C5 C4 114.23(15)
C11 C6 C7 121.08(18)
C11 C6 N1 118.53(17)
C7 C6 N1 120.37(18)
C6 C7 C8 119.5(2)
C9 C8 C7 119.2(2)
C8 C9 C10 121.71(19)
C8 C9 Br1 118.89(16)
C10 C9 Br1 119.39(16)
C9 C10 C11 118.7(2)
C6 C11 C10 119.75(19)
C17 C12 C13' 119.2(3)
C17' C12 C13 117.0(3)
C17 C12 C4 123.6(2)
C17' C12 C4 123.7(2)
C13' C12 C4 117.1(2)
C13 C12 C4 119.2(2)
C14 C13 C12 121.2(4)
C15 C14 C13 120.1(4)
C15 C16' C17' 121.1(4)
C16' C17' C12 120.5(4)
C14' C13' C12 119.9(3)
C13' C14' C15 120.8(4)
C15 C16 C17 121.2(4)
C12 C17 C16 120.0(3)
C14 C15 C16' 119.8(3)
C16 C15 C14' 118.6(3)

loop_
_geom_bond_atom_site_label_1
_geom_bond_atom_site_label_2
_geom_bond_distance
Br1 C9 1.8987(19)
O1 C3 1.228(2)
O2 C5 1.211(2)
N1 C3 1.384(2)
N1 C5 1.411(2)
N1 C6 1.448(2)
N2 N3 1.360(2)
N2 C3 1.360(2)
N3 C4 1.298(2)
C4 C5 1.487(3)
C4 C12 1.491(3)
C6 C11 1.377(3)
C6 C7 1.383(3)
C7 C8 1.391(3)
C8 C9 1.375(3)
C9 C10 1.386(3)
C10 C11 1.397(3)
C12 C17 1.391(4)
C12 C17' 1.396(4)
C12 C13' 1.414(4)
C12 C13 1.421(5)
C13 C14 1.385(6)
C14 C15 1.368(5)
C16' C15 1.376(5)
C16' C17' 1.388(6)
C13' C14' 1.379(5)
C14' C15 1.414(5)
C16 C15 1.379(5)
C16 C17 1.396(5)

loop_
_geom_torsion_atom_site_label_1
_geom_torsion_atom_site_label_2
_geom_torsion_atom_site_label_3
_geom_torsion_atom_site_label_4
_geom_torsion
C3 N2 N3 C4 7.8(3)
N3 N2 C3 O1 175.06(19)
N3 N2 C3 N1 -6.3(3)
C5 N1 C3 O1 174.50(18)
C6 N1 C3 O1 -5.1(3)
C5 N1 C3 N2 -4.1(3)
C6 N1 C3 N2 176.24(17)
N2 N3 C4 C5 1.1(3)
N2 N3 C4 C12 -176.52(17)
C3 N1 C5 O2 -168.89(19)
C6 N1 C5 O2 10.7(3)
C3 N1 C5 C4 11.5(3)
C6 N1 C5 C4 -168.88(16)
N3 C4 C5 O2 170.4(2)
C12 C4 C5 O2 -12.1(3)
N3 C4 C5 N1 -10.0(3)
C12 C4 C5 N1 167.49(17)
C3 N1 C6 C11 -74.4(2)
C5 N1 C6 C11 105.9(2)
C3 N1 C6 C7 106.9(2)
C5 N1 C6 C7 -72.7(2)
C11 C6 C7 C8 -1.0(3)
N1 C6 C7 C8 177.57(18)
C6 C7 C8 C9 0.2(3)
C7 C8 C9 C10 0.7(3)
C7 C8 C9 Br1 -178.45(17)
C8 C9 C10 C11 -0.8(3)
Br1 C9 C10 C11 178.37(14)
C7 C6 C11 C10 1.0(3)
N1 C6 C11 C10 -177.67(16)
C9 C10 C11 C6 0.0(3)
N3 C4 C12 C17 -162.9(3)
C5 C4 C12 C17 19.5(4)
N3 C4 C12 C17' 171.7(3)
C5 C4 C12 C17' -5.9(4)
N3 C4 C12 C13' 21.2(3)
C5 C4 C12 C13' -156.4(3)
N3 C4 C12 C13 -10.4(3)
C5 C4 C12 C13 172.1(3)
C17 C12 C13 C14 -26.4(6)
C17' C12 C13 C14 -3.8(6)
C13' C12 C13 C14 84.8(6)
C4 C12 C13 C14 178.1(4)
C12 C13 C14 C15 0.2(7)
C15 C16' C17' C12 -0.3(8)
C17 C12 C17' C16' 85.0(8)
C13' C12 C17' C16' -26.7(6)
C13 C12 C17' C16' 3.8(6)
C4 C12 C17' C16' -178.2(4)
C17 C12 C13' C14' 4.0(6)
C17' C12 C13' C14' 26.5(5)
C13 C12 C13' C14' -78.0(6)
C4 C12 C13' C14' -179.9(4)
C12 C13' C14' C15 0.0(7)
C17' C12 C17 C16 -82.7(8)
C13' C12 C17 C16 -4.3(6)
C13 C12 C17 C16 25.6(6)
C4 C12 C17 C16 179.8(4)
C15 C16 C17 C12 0.7(7)
C13 C14 C15 C16' 3.5(7)
C13 C14 C15 C16 26.8(6)
C13 C14 C15 C14' -79.7(7)
C17' C16' C15 C14 -3.5(7)
C17' C16' C15 C16 -83.0(9)
C17' C16' C15 C14' 26.9(6)
C17 C16 C15 C14 -27.6(6)
C17 C16 C15 C16' 83.6(9)
C17 C16 C15 C14' 3.3(7)
C13' C14' C15 C14 83.9(7)
C13' C14' C15 C16' -26.7(6)
C13' C14' C15 C16 -3.6(6)
